data_4027619
loop_
_publ_author_name
'Peng-Fei Li'
'Chuan-Feng Chen'

_publ_section_title
;
 Synthesis, Structures, and Solid State Self-Assemblies of Formyl and
 Acetyl Substituted Triptycenes and Their Derivatives
;
_journal_name_full 'Journal of Organic Chemistry'
_journal_page_first 9250
_journal_page_last 9259
_journal_paper_doi 10.1021/jo301820v
_journal_volume 77
_journal_year 2012
_chemical_formula_moiety 'C26 H23 N3 O3, C3 H6 O, H2 O'
_chemical_formula_sum 'C29 H31 N3 O5'
_chemical_formula_weight 501.57
_chemical_name_systematic
; 
 ? 
;
_space_group_IT_number 14
_symmetry_cell_setting monoclinic
_symmetry_space_group_name_Hall '-P 2ybc'
_symmetry_space_group_name_H-M 'P 1 21/c 1'
_atom_sites_solution_hydrogens geom
_atom_sites_solution_primary direct
_atom_sites_solution_secondary difmap
_audit_creation_method SHELXL-97
_cell_angle_alpha 90.00
_cell_angle_beta 109.00(3)
_cell_angle_gamma 90.00
_cell_formula_units_Z 4
_cell_length_a 13.114(3)
_cell_length_b 23.968(5)
_cell_length_c 9.0151(18)
_cell_measurement_reflns_used 7709
_cell_measurement_temperature 293(2)
_cell_measurement_theta_max 27.4314
_cell_measurement_theta_min 1.6424
_cell_volume 2679.2(11)
_computing_cell_refinement 'CrystalClear (Rigaku Inc., 2008)'
_computing_data_collection 'CrystalClear (Rigaku Inc., 2008)'
_computing_data_reduction 'CrystalClear (Rigaku Inc., 2008)'
_computing_molecular_graphics
;
 Mercury: visualization and analysis of crystal structures, C. F. Macrae,
 P. R. Edgington, P. McCabe, E. Pidcock, G. P. Shields, R. Taylor,
 M. Towler and J. van de Streek, J. Appl. Cryst., 39, 453-457, 2006.
;
_computing_publication_material 'SHELX-97 (Sheldrick, 2008)'
_computing_structure_refinement 'SHELX-97 (Sheldrick, 2008)'
_computing_structure_solution 'SHELX-97 (Sheldrick, 2008)'
_diffrn_ambient_temperature 293(2)
_diffrn_detector_area_resol_mean 28.5714
_diffrn_measured_fraction_theta_full 0.992
_diffrn_measured_fraction_theta_max 0.992
_diffrn_measurement_device_type 'Saturn724+ CCD'
_diffrn_measurement_method '\w scans at fixed \c = 45\%'
_diffrn_radiation_monochromator graphite
_diffrn_radiation_source 'fine-focus sealed tube'
_diffrn_radiation_type MoK\a
_diffrn_radiation_wavelength 0.71073
_diffrn_reflns_av_R_equivalents 0.0463
_diffrn_reflns_av_sigmaI/netI 0.0449
_diffrn_reflns_limit_h_max 15
_diffrn_reflns_limit_h_min -15
_diffrn_reflns_limit_k_max 27
_diffrn_reflns_limit_k_min -28
_diffrn_reflns_limit_l_max 10
_diffrn_reflns_limit_l_min -10
_diffrn_reflns_number 15010
_diffrn_reflns_theta_full 25.00
_diffrn_reflns_theta_max 25.00
_diffrn_reflns_theta_min 2.36
_exptl_absorpt_coefficient_mu 0.086
_exptl_absorpt_correction_T_max 1.0000
_exptl_absorpt_correction_T_min 0.7457
_exptl_absorpt_correction_type multi-scan
_exptl_absorpt_process_details 'CrystalClear (Rigaku Inc., 2008)'
_exptl_crystal_colour pink
_exptl_crystal_density_diffrn 1.243
_exptl_crystal_description plate
_exptl_crystal_F_000 1064
_exptl_crystal_size_max 0.35
_exptl_crystal_size_mid 0.33
_exptl_crystal_size_min 0.13
_refine_diff_density_max 0.429
_refine_diff_density_min -0.265
_refine_diff_density_rms 0.049
_refine_ls_extinction_method none
_refine_ls_goodness_of_fit_ref 1.271
_refine_ls_hydrogen_treatment constr
_refine_ls_matrix_type full
_refine_ls_number_parameters 339
_refine_ls_number_reflns 4685
_refine_ls_number_restraints 0
_refine_ls_restrained_S_all 1.271
_refine_ls_R_factor_all 0.1265
_refine_ls_R_factor_gt 0.1097
_refine_ls_shift/su_max 0.006
_refine_ls_shift/su_mean 0.000
_refine_ls_structure_factor_coef Fsqd
_refine_ls_weighting_details 'calc w=1/[\s^2^(Fo^2^)+(0.0688P)^2^+3.0824P] where P=(Fo^2^+2Fc^2^)/3'
_refine_ls_weighting_scheme calc
_refine_ls_wR_factor_gt 0.2320
_refine_ls_wR_factor_ref 0.2412
_reflns_number_gt 4060
_reflns_number_total 4685
_reflns_threshold_expression >2sigma(I)
_cod_data_source_file jo301820v_si_005.cif
_cod_data_source_block b
_cod_original_cell_volume 2679.1(9)
_cod_database_code 4027619

loop_
_symmetry_equiv_pos_as_xyz
'x, y, z'
'-x, y+1/2, -z+1/2'
'-x, -y, -z'
'x, -y-1/2, z-1/2'

loop_
_atom_site_label
_atom_site_type_symbol
_atom_site_fract_x
_atom_site_fract_y
_atom_site_fract_z
_atom_site_U_iso_or_equiv
_atom_site_adp_type
_atom_site_occupancy
_atom_site_symmetry_multiplicity
_atom_site_calc_flag
_atom_site_refinement_flags
O1 O 0.8587(5) 0.50845(19) 1.1878(5) 0.1175(18) Uani 1 1 d .
O2 O 1.1758(4) 0.59448(15) 0.3052(5) 0.0927(14) Uani 1 1 d .
O3 O 0.3831(3) 0.73938(16) 0.0483(4) 0.0713(10) Uani 1 1 d .
O4 O 0.5521(6) 0.5710(3) -0.0736(7) 0.149(2) Uani 1 1 d .
N1 N 0.8609(3) 0.49264(16) 0.9399(4) 0.0586(10) Uani 1 1 d .
H1 H 0.8635 0.4660 0.8772 0.070 Uiso 1 1 calc R
N2 N 1.2055(3) 0.67807(14) 0.4272(4) 0.0454(8) Uani 1 1 d .
H2 H 1.2505 0.7054 0.4497 0.054 Uiso 1 1 calc R
N3 N 0.5037(3) 0.66856(15) 0.0757(4) 0.0470(9) Uani 1 1 d .
H3 H 0.5145 0.6386 0.0302 0.056 Uiso 1 1 calc R
C1 C 0.8650(5) 0.4137(2) 1.1067(7) 0.0848(18) Uani 1 1 d .
H1A H 0.7956 0.3981 1.0506 0.127 Uiso 1 1 calc R
H1C H 0.8832 0.4049 1.2162 0.127 Uiso 1 1 calc R
H1B H 0.9183 0.3982 1.0668 0.127 Uiso 1 1 calc R
C2 C 0.8614(4) 0.4768(2) 1.0854(6) 0.0678(14) Uani 1 1 d .
C3 C 0.8568(3) 0.54772(18) 0.8785(5) 0.0490(10) Uani 1 1 d .
C4 C 0.8551(3) 0.55177(17) 0.7222(5) 0.0448(10) Uani 1 1 d .
H4 H 0.8566 0.5198 0.6645 0.054 Uiso 1 1 calc R
C5 C 0.8511(3) 0.60403(16) 0.6554(4) 0.0402(9) Uani 1 1 d .
C6 C 0.8489(3) 0.65219(17) 0.7421(4) 0.0426(9) Uani 1 1 d .
C7 C 0.8503(3) 0.64815(19) 0.8949(5) 0.0496(11) Uani 1 1 d .
H7 H 0.8485 0.6803 0.9517 0.059 Uiso 1 1 calc R
C8 C 0.8546(4) 0.59533(19) 0.9655(5) 0.0551(12) Uani 1 1 d .
H8 H 0.8559 0.5924 1.0690 0.066 Uiso 1 1 calc R
C9 C 0.8472(3) 0.70569(16) 0.6497(4) 0.0420(9) Uani 1 1 d .
H9 H 0.8457 0.7394 0.7103 0.050 Uiso 1 1 calc R
C10 C 0.8510(3) 0.61657(16) 0.4887(4) 0.0369(9) Uani 1 1 d .
H10 H 0.8524 0.5828 0.4280 0.044 Uiso 1 1 calc R
C11 C 0.9480(3) 0.65462(15) 0.5085(4) 0.0370(9) Uani 1 1 d .
C12 C 1.0316(3) 0.64479(16) 0.4509(4) 0.0378(9) Uani 1 1 d .
H12 H 1.0328 0.6126 0.3940 0.045 Uiso 1 1 calc R
C13 C 1.1147(3) 0.68414(16) 0.4795(4) 0.0390(9) Uani 1 1 d .
C14 C 1.1099(3) 0.73292(17) 0.5608(4) 0.0440(10) Uani 1 1 d .
H14 H 1.1636 0.7598 0.5757 0.053 Uiso 1 1 calc R
C15 C 1.0261(3) 0.74183(17) 0.6197(4) 0.0429(10) Uani 1 1 d .
H15 H 1.0245 0.7742 0.6758 0.051 Uiso 1 1 calc R
C16 C 0.9451(3) 0.70293(16) 0.5955(4) 0.0389(9) Uani 1 1 d .
C17 C 1.2313(4) 0.6359(2) 0.3480(6) 0.0548(11) Uani 1 1 d .
C18 C 1.3351(4) 0.6439(2) 0.3121(7) 0.0757(16) Uani 1 1 d .
H18C H 1.3810 0.6693 0.3867 0.114 Uiso 1 1 calc R
H18B H 1.3193 0.6589 0.2083 0.114 Uiso 1 1 calc R
H18A H 1.3709 0.6086 0.3185 0.114 Uiso 1 1 calc R
C19 C 0.7495(3) 0.70069(16) 0.5013(4) 0.0392(9) Uani 1 1 d .
C20 C 0.6661(3) 0.73832(18) 0.4469(5) 0.0455(10) Uani 1 1 d .
H20 H 0.6656 0.7705 0.5041 0.055 Uiso 1 1 calc R
C21 C 0.5831(3) 0.72868(18) 0.3078(5) 0.0480(10) Uani 1 1 d .
H21 H 0.5271 0.7543 0.2721 0.058 Uiso 1 1 calc R
C22 C 0.5839(3) 0.68058(17) 0.2220(5) 0.0418(9) Uani 1 1 d .
C23 C 0.6684(3) 0.64261(16) 0.2748(4) 0.0397(9) Uani 1 1 d .
H23 H 0.6695 0.6106 0.2170 0.048 Uiso 1 1 calc R
C24 C 0.7510(3) 0.65291(16) 0.4143(4) 0.0373(9) Uani 1 1 d .
C25 C 0.4130(3) 0.6971(2) -0.0028(5) 0.0513(11) Uani 1 1 d .
C26 C 0.3507(4) 0.6741(2) -0.1603(6) 0.0690(15) Uani 1 1 d .
H26C H 0.3726 0.6925 -0.2395 0.104 Uiso 1 1 calc R
H26B H 0.2750 0.6801 -0.1801 0.104 Uiso 1 1 calc R
H26A H 0.3644 0.6348 -0.1624 0.104 Uiso 1 1 calc R
C27 C 0.5634(9) 0.4945(4) -0.2198(15) 0.199(6) Uani 1 1 d .
H27A H 0.4932 0.4812 -0.2806 0.298 Uiso 1 1 calc R
H27B H 0.5871 0.4754 -0.1208 0.298 Uiso 1 1 calc R
H27C H 0.6133 0.4874 -0.2755 0.298 Uiso 1 1 calc R
C28 C 0.5583(7) 0.5543(4) -0.1935(11) 0.121(3) Uani 1 1 d .
C29 C 0.5629(8) 0.5913(5) -0.3200(13) 0.179(5) Uani 1 1 d .
H29C H 0.5956 0.6260 -0.2763 0.269 Uiso 1 1 calc R
H29A H 0.4911 0.5981 -0.3897 0.269 Uiso 1 1 calc R
H29B H 0.6049 0.5741 -0.3769 0.269 Uiso 1 1 calc R
O5 O 0.2847(7) 0.5306(4) -0.3659(10) 0.227(4) Uani 1 1 d .
H5B H 0.3473 0.5354 -0.3030 0.272 Uiso 1 1 d R
H5A H 0.2441 0.5196 -0.3166 0.272 Uiso 1 1 d R

loop_
_atom_site_aniso_label
_atom_site_aniso_U_11
_atom_site_aniso_U_22
_atom_site_aniso_U_33
_atom_site_aniso_U_23
_atom_site_aniso_U_13
_atom_site_aniso_U_12
O1 0.211(6) 0.086(3) 0.061(3) 0.010(2) 0.053(3) -0.005(3)
O2 0.113(3) 0.059(2) 0.141(4) -0.040(2) 0.090(3) -0.032(2)
O3 0.057(2) 0.088(3) 0.063(2) 0.0116(19) 0.0113(16) 0.0271(19)
O4 0.181(6) 0.135(5) 0.117(4) -0.051(4) 0.029(4) 0.025(4)
N1 0.070(3) 0.050(2) 0.056(2) 0.0138(18) 0.0213(19) 0.000(2)
N2 0.0387(18) 0.048(2) 0.0476(19) -0.0003(16) 0.0111(15) -0.0052(16)
N3 0.0371(18) 0.056(2) 0.0437(19) 0.0004(16) 0.0071(15) 0.0017(17)
C1 0.078(4) 0.083(4) 0.082(4) 0.041(3) 0.010(3) -0.016(3)
C2 0.070(3) 0.068(3) 0.060(3) 0.025(3) 0.014(3) -0.008(3)
C3 0.048(2) 0.045(2) 0.051(2) 0.010(2) 0.0115(19) -0.003(2)
C4 0.046(2) 0.040(2) 0.048(2) -0.0017(18) 0.0147(19) -0.0027(19)
C5 0.040(2) 0.037(2) 0.040(2) -0.0006(17) 0.0098(17) -0.0024(18)
C6 0.044(2) 0.043(2) 0.038(2) -0.0007(17) 0.0095(17) 0.0033(19)
C7 0.056(3) 0.050(3) 0.042(2) -0.0067(19) 0.0150(19) -0.002(2)
C8 0.066(3) 0.059(3) 0.039(2) 0.002(2) 0.015(2) -0.004(2)
C9 0.051(2) 0.034(2) 0.042(2) -0.0041(17) 0.0157(18) 0.0044(19)
C10 0.043(2) 0.032(2) 0.0348(19) -0.0023(15) 0.0108(16) 0.0018(17)
C11 0.040(2) 0.033(2) 0.0334(19) 0.0020(15) 0.0062(16) 0.0033(17)
C12 0.044(2) 0.032(2) 0.0340(19) 0.0016(16) 0.0072(16) 0.0033(18)
C13 0.039(2) 0.043(2) 0.0298(18) 0.0033(16) 0.0051(16) 0.0013(18)
C14 0.039(2) 0.044(2) 0.041(2) -0.0015(18) 0.0021(17) -0.0062(19)
C15 0.048(2) 0.037(2) 0.035(2) -0.0040(17) 0.0014(17) 0.0016(19)
C16 0.043(2) 0.035(2) 0.036(2) 0.0015(16) 0.0086(16) 0.0002(18)
C17 0.057(3) 0.050(3) 0.065(3) 0.002(2) 0.032(2) 0.003(2)
C18 0.069(3) 0.075(4) 0.098(4) 0.000(3) 0.047(3) 0.005(3)
C19 0.042(2) 0.039(2) 0.038(2) 0.0019(17) 0.0135(17) 0.0032(19)
C20 0.048(2) 0.046(2) 0.044(2) -0.0021(19) 0.0183(19) 0.003(2)
C21 0.037(2) 0.052(3) 0.054(2) 0.003(2) 0.0134(19) 0.011(2)
C22 0.034(2) 0.048(2) 0.043(2) 0.0062(18) 0.0119(17) 0.0007(19)
C23 0.041(2) 0.040(2) 0.041(2) -0.0004(17) 0.0174(17) -0.0020(19)
C24 0.039(2) 0.038(2) 0.0366(19) 0.0043(16) 0.0141(16) -0.0003(17)
C25 0.036(2) 0.069(3) 0.048(2) 0.014(2) 0.0123(19) 0.002(2)
C26 0.043(3) 0.093(4) 0.059(3) 0.016(3) -0.001(2) -0.008(3)
C27 0.173(10) 0.116(8) 0.296(16) -0.085(9) 0.060(10) 0.009(7)
C28 0.106(6) 0.132(7) 0.105(6) -0.034(6) 0.006(5) 0.022(5)
C29 0.104(7) 0.252(14) 0.165(10) 0.011(10) 0.020(7) 0.018(8)
O5 0.262(10) 0.209(8) 0.216(8) -0.018(7) 0.087(7) -0.062(7)

loop_
_atom_type_symbol
_atom_type_description
_atom_type_scat_dispersion_real
_atom_type_scat_dispersion_imag
_atom_type_scat_source
C C 0.0033 0.0016 'International Tables Vol C Tables 4.2.6.8 and 6.1.1.4'
H H 0.0000 0.0000 'International Tables Vol C Tables 4.2.6.8 and 6.1.1.4'
N N 0.0061 0.0033 'International Tables Vol C Tables 4.2.6.8 and 6.1.1.4'
O O 0.0106 0.0060 'International Tables Vol C Tables 4.2.6.8 and 6.1.1.4'

loop_
_geom_angle_atom_site_label_1
_geom_angle_atom_site_label_2
_geom_angle_atom_site_label_3
_geom_angle
C2 N1 C3 128.3(4)
C2 N1 H1 115.9
C3 N1 H1 115.9
C17 N2 C13 129.4(4)
C17 N2 H2 115.3
C13 N2 H2 115.3
C25 N3 C22 129.8(4)
C25 N3 H3 115.1
C22 N3 H3 115.1
C2 C1 H1A 109.5
C2 C1 H1C 109.5
H1A C1 H1C 109.5
C2 C1 H1B 109.5
H1A C1 H1B 109.5
H1C C1 H1B 109.5
O1 C2 N1 124.7(5)
O1 C2 C1 122.5(5)
N1 C2 C1 112.9(5)
C8 C3 C4 120.8(4)
C8 C3 N1 123.1(4)
C4 C3 N1 116.1(4)
C5 C4 C3 119.0(4)
C5 C4 H4 120.5
C3 C4 H4 120.5
C4 C5 C6 120.6(4)
C4 C5 C10 126.3(3)
C6 C5 C10 113.1(3)
C7 C6 C5 120.3(4)
C7 C6 C9 126.8(4)
C5 C6 C9 112.8(3)
C6 C7 C8 120.1(4)
C6 C7 H7 120.0
C8 C7 H7 120.0
C3 C8 C7 119.1(4)
C3 C8 H8 120.4
C7 C8 H8 120.4
C16 C9 C6 106.0(3)
C16 C9 C19 105.7(3)
C6 C9 C19 105.7(3)
C16 C9 H9 112.9
C6 C9 H9 112.9
C19 C9 H9 112.9
C11 C10 C5 105.6(3)
C11 C10 C24 105.8(3)
C5 C10 C24 105.5(3)
C11 C10 H10 113.1
C5 C10 H10 113.1
C24 C10 H10 113.1
C12 C11 C16 121.3(4)
C12 C11 C10 126.0(3)
C16 C11 C10 112.6(3)
C11 C12 C13 118.9(4)
C11 C12 H12 120.6
C13 C12 H12 120.6
C14 C13 C12 119.8(4)
C14 C13 N2 116.5(4)
C12 C13 N2 123.7(4)
C15 C14 C13 120.6(4)
C15 C14 H14 119.7
C13 C14 H14 119.7
C16 C15 C14 120.2(4)
C16 C15 H15 119.9
C14 C15 H15 119.9
C15 C16 C11 119.2(4)
C15 C16 C9 127.6(4)
C11 C16 C9 113.3(3)
O2 C17 N2 123.7(4)
O2 C17 C18 121.5(4)
N2 C17 C18 114.8(4)
C17 C18 H18C 109.5
C17 C18 H18B 109.5
H18C C18 H18B 109.5
C17 C18 H18A 109.5
H18C C18 H18A 109.5
H18B C18 H18A 109.5
C20 C19 C24 119.5(4)
C20 C19 C9 127.1(4)
C24 C19 C9 113.4(3)
C19 C20 C21 120.8(4)
C19 C20 H20 119.6
C21 C20 H20 119.6
C20 C21 C22 119.7(4)
C20 C21 H21 120.2
C22 C21 H21 120.2
C21 C22 C23 120.1(4)
C21 C22 N3 123.1(4)
C23 C22 N3 116.7(4)
C24 C23 C22 119.5(4)
C24 C23 H23 120.3
C22 C23 H23 120.3
C23 C24 C19 120.4(4)
C23 C24 C10 126.8(3)
C19 C24 C10 112.8(3)
O3 C25 N3 123.6(4)
O3 C25 C26 121.2(4)
N3 C25 C26 115.1(4)
C25 C26 H26C 109.5
C25 C26 H26B 109.5
H26C C26 H26B 109.5
C25 C26 H26A 109.5
H26C C26 H26A 109.5
H26B C26 H26A 109.5
C28 C27 H27A 109.5
C28 C27 H27B 109.5
H27A C27 H27B 109.5
C28 C27 H27C 109.5
H27A C27 H27C 109.5
H27B C27 H27C 109.5
O4 C28 C27 120.2(11)
O4 C28 C29 122.7(10)
C27 C28 C29 117.0(10)
C28 C29 H29C 109.5
C28 C29 H29A 109.5
H29C C29 H29A 109.5
C28 C29 H29B 109.5
H29C C29 H29B 109.5
H29A C29 H29B 109.5
H5B O5 H5A 109.5

loop_
_geom_bond_atom_site_label_1
_geom_bond_atom_site_label_2
_geom_bond_distance
O1 C2 1.204(7)
O2 C17 1.217(6)
O3 C25 1.228(6)
O4 C28 1.180(9)
N1 C2 1.364(6)
N1 C3 1.426(5)
N1 H1 0.8600
N2 C17 1.343(6)
N2 C13 1.424(5)
N2 H2 0.8600
N3 C25 1.355(5)
N3 C22 1.423(5)
N3 H3 0.8600
C1 C2 1.523(7)
C1 H1A 0.9600
C1 H1C 0.9600
C1 H1B 0.9600
C3 C8 1.390(6)
C3 C4 1.405(6)
C4 C5 1.383(5)
C4 H4 0.9300
C5 C6 1.399(5)
C5 C10 1.532(5)
C6 C7 1.375(5)
C6 C9 1.525(6)
C7 C8 1.410(6)
C7 H7 0.9300
C8 H8 0.9300
C9 C16 1.516(5)
C9 C19 1.527(5)
C9 H9 0.9800
C10 C11 1.527(5)
C10 C24 1.535(5)
C10 H10 0.9800
C11 C12 1.378(5)
C11 C16 1.406(5)
C12 C13 1.401(5)
C12 H12 0.9300
C13 C14 1.392(5)
C14 C15 1.384(6)
C14 H14 0.9300
C15 C16 1.376(6)
C15 H15 0.9300
C17 C18 1.510(6)
C18 H18C 0.9600
C18 H18B 0.9600
C18 H18A 0.9600
C19 C20 1.378(6)
C19 C24 1.392(5)
C20 C21 1.386(6)
C20 H20 0.9300
C21 C22 1.390(6)
C21 H21 0.9300
C22 C23 1.392(6)
C23 C24 1.389(5)
C23 H23 0.9300
C25 C26 1.494(6)
C26 H26C 0.9600
C26 H26B 0.9600
C26 H26A 0.9600
C27 C28 1.459(11)
C27 H27A 0.9600
C27 H27B 0.9600
C27 H27C 0.9600
C28 C29 1.462(13)
C29 H29C 0.9600
C29 H29A 0.9600
C29 H29B 0.9600
O5 H5B 0.8400
O5 H5A 0.8400

loop_
_geom_hbond_atom_site_label_D
_geom_hbond_atom_site_label_H
_geom_hbond_atom_site_label_A
_geom_hbond_distance_DH
_geom_hbond_distance_HA
_geom_hbond_distance_DA
_geom_hbond_angle_DHA
_geom_hbond_site_symmetry_A
N1 H1 O2 0.86 2.13 2.963(5) 164.3 3_766
N2 H2 O3 0.86 2.14 2.979(5) 166.6 4_676
N3 H3 O4 0.86 2.01 2.869(7) 175.2 .
O5 H5A O1 0.84 2.15 2.993(10) 179.4 3_666

loop_
_geom_torsion_atom_site_label_1
_geom_torsion_atom_site_label_2
_geom_torsion_atom_site_label_3
_geom_torsion_atom_site_label_4
_geom_torsion
C3 N1 C2 O1 -0.4(9)
C3 N1 C2 C1 179.3(4)
C2 N1 C3 C8 1.3(7)
C2 N1 C3 C4 -178.7(4)
C8 C3 C4 C5 0.0(6)
N1 C3 C4 C5 -180.0(4)
C3 C4 C5 C6 0.1(6)
C3 C4 C5 C10 178.7(4)
C4 C5 C6 C7 -0.2(6)
C10 C5 C6 C7 -179.0(4)
C4 C5 C6 C9 178.7(4)
C10 C5 C6 C9 -0.1(5)
C5 C6 C7 C8 0.4(6)
C9 C6 C7 C8 -178.4(4)
C4 C3 C8 C7 0.2(7)
N1 C3 C8 C7 -179.9(4)
C6 C7 C8 C3 -0.3(7)
C7 C6 C9 C16 122.9(4)
C5 C6 C9 C16 -55.9(4)
C7 C6 C9 C19 -125.2(4)
C5 C6 C9 C19 56.0(4)
C4 C5 C10 C11 -122.7(4)
C6 C5 C10 C11 56.0(4)
C4 C5 C10 C24 125.5(4)
C6 C5 C10 C24 -55.8(4)
C5 C10 C11 C12 123.7(4)
C24 C10 C11 C12 -124.8(4)
C5 C10 C11 C16 -56.0(4)
C24 C10 C11 C16 55.6(4)
C16 C11 C12 C13 -0.4(5)
C10 C11 C12 C13 180.0(3)
C11 C12 C13 C14 -1.9(5)
C11 C12 C13 N2 179.3(3)
C17 N2 C13 C14 179.6(4)
C17 N2 C13 C12 -1.6(6)
C12 C13 C14 C15 2.8(6)
N2 C13 C14 C15 -178.3(3)
C13 C14 C15 C16 -1.4(6)
C14 C15 C16 C11 -0.9(6)
C14 C15 C16 C9 -179.6(4)
C12 C11 C16 C15 1.8(6)
C10 C11 C16 C15 -178.5(3)
C12 C11 C16 C9 -179.3(3)
C10 C11 C16 C9 0.3(4)
C6 C9 C16 C15 -125.4(4)
C19 C9 C16 C15 122.6(4)
C6 C9 C16 C11 55.9(4)
C19 C9 C16 C11 -56.1(4)
C13 N2 C17 O2 1.1(8)
C13 N2 C17 C18 -180.0(4)
C16 C9 C19 C20 -122.0(4)
C6 C9 C19 C20 125.8(4)
C16 C9 C19 C24 56.0(4)
C6 C9 C19 C24 -56.1(4)
C24 C19 C20 C21 1.0(6)
C9 C19 C20 C21 178.9(4)
C19 C20 C21 C22 -0.1(6)
C20 C21 C22 C23 -0.7(6)
C20 C21 C22 N3 -177.8(4)
C25 N3 C22 C21 -3.7(7)
C25 N3 C22 C23 179.1(4)
C21 C22 C23 C24 0.6(6)
N3 C22 C23 C24 177.9(3)
C22 C23 C24 C19 0.2(6)
C22 C23 C24 C10 -178.8(3)
C20 C19 C24 C23 -1.0(6)
C9 C19 C24 C23 -179.2(3)
C20 C19 C24 C10 178.1(3)
C9 C19 C24 C10 -0.1(5)
C11 C10 C24 C23 123.3(4)
C5 C10 C24 C23 -125.1(4)
C11 C10 C24 C19 -55.8(4)
C5 C10 C24 C19 55.8(4)
C22 N3 C25 O3 -3.2(7)
C22 N3 C25 C26 176.0(4)
